data_7246793
loop_
_publ_author_name
'Zhang, Kai-ming'
'Ji, Min-fang'
'Zhou, Xue-Yi'
'Xuan, Fang'
'Duan, Bo-yuan'
'Yuan, Yuan'
'Liu, Guang-xiang'
'Duan, Hai-bao'
'Zhao, Hai-rong'

_publ_section_title
;
 The proton conduction behavior of two 1D open-framework metal phosphates
 with similar crystal structures and different hydrogen bond networks
;
_journal_issue 19
_journal_name_full 'RSC Advances'
_journal_page_first 12703
_journal_page_last 12711
_journal_paper_doi 10.1039/D3RA01130E
_journal_volume 13
_journal_year 2023
_chemical_formula_sum 'C H N O P Zn'
_chemical_formula_weight 139.37
_space_group_IT_number 19
_space_group_name_Hall 'P 2ac 2ab'
_space_group_name_H-M_alt 'P 21 21 21'
_atom_sites_solution_hydrogens geom
_atom_sites_solution_primary direct
_atom_sites_solution_secondary difmap
_audit_block_doi 10.5517/cc5ct0b
_audit_creation_method SHELXL
_audit_update_record
;
2001-03-13 deposited with the CCDC.	2023-03-20 downloaded from the CCDC.
;
_cell_angle_alpha 90.00
_cell_angle_beta 90.00
_cell_angle_gamma 90.00
_cell_formula_units_Z 10
_cell_length_a 5.2220(12)
_cell_length_b 12.756(4)
_cell_length_c 15.674(6)
_cell_measurement_temperature 293(2)
_cell_volume 1044.1(6)
_computing_structure_refinement 'SHELXL-93 (Sheldrick, 1993)'
_computing_structure_solution 'SHELXS-86 (Sheldrick, 1990)'
_diffrn_ambient_temperature 293(2)
_diffrn_radiation_monochromator graphite
_diffrn_radiation_source 'fine-focus sealed tube'
_diffrn_radiation_type MoK\a
_diffrn_radiation_wavelength 0.71073
_diffrn_reflns_av_R_equivalents 0.0685
_diffrn_reflns_av_sigmaI/netI 0.0425
_diffrn_reflns_limit_h_max 5
_diffrn_reflns_limit_h_min -5
_diffrn_reflns_limit_k_max 12
_diffrn_reflns_limit_k_min -14
_diffrn_reflns_limit_l_max 17
_diffrn_reflns_limit_l_min -15
_diffrn_reflns_number 4365
_diffrn_reflns_theta_max 23.25
_diffrn_reflns_theta_min 2.06
_exptl_absorpt_coefficient_mu 6.067
_exptl_crystal_density_diffrn 2.217
_exptl_crystal_F_000 670
_refine_diff_density_max 0.370
_refine_diff_density_min -0.657
_refine_diff_density_rms 0.175
_refine_ls_abs_structure_details 'Flack H D (1983), Acta Cryst. A39, 876-881'
_refine_ls_abs_structure_Flack 0.005(14)
_refine_ls_extinction_method none
_refine_ls_goodness_of_fit_all 1.102
_refine_ls_goodness_of_fit_obs 1.085
_refine_ls_matrix_type full
_refine_ls_number_parameters 145
_refine_ls_number_reflns 1490
_refine_ls_number_restraints 0
_refine_ls_restrained_S_all 1.109
_refine_ls_restrained_S_obs 1.085
_refine_ls_R_factor_all 0.0268
_refine_ls_R_factor_obs 0.0221
_refine_ls_shift/esd_max 0.001
_refine_ls_shift/esd_mean 0.000
_refine_ls_structure_factor_coef Fsqd
_refine_ls_weighting_details 'w=1/[\s^2^(Fo^2^)+(0.0187P)^2^+0.9455P] where P=(Fo^2^+2Fc^2^)/3'
_refine_ls_weighting_scheme calc
_refine_ls_wR_factor_all 0.0572
_refine_ls_wR_factor_obs 0.0553
_reflns_number_observed 1459
_reflns_number_total 1491
_reflns_observed_criterion >2sigma(I)
_cod_data_source_file d3ra01130e2.cif
_cod_data_source_block datam_Compound_II
_cod_depositor_comments
;
The following automatic conversions were performed:

data item '_refine_ls_weighting_scheme' value 'calc
w=1/[\s^2^(Fo^2^)+(0.0187P)^2^+0.9455P] where P=(Fo^2^+2Fc^2^)/3' was
changed to 'calc'. A new data item '_refine_ls_weighting_details' was
created with the value set to
'w=1/[\s^2^(Fo^2^)+(0.0187P)^2^+0.9455P] where P=(Fo^2^+2Fc^2^)/3'.

Automatic conversion script
Id: cif_fix_values 8170 2020-07-09 18:12:32Z antanas 
;
_cod_database_code 7246793

loop_
_symmetry_equiv_pos_as_xyz
'x, y, z'
'-x+1/2, -y, z+1/2'
'-x, y+1/2, -z+1/2'
'x+1/2, -y+1/2, -z'

loop_
_atom_site_aniso_label
_atom_site_aniso_U_11
_atom_site_aniso_U_22
_atom_site_aniso_U_33
_atom_site_aniso_U_23
_atom_site_aniso_U_13
_atom_site_aniso_U_12
Zn1 0.0120(2) 0.0149(2) 0.0153(2) 0.0006(2) -0.00058(15) -0.0006(2)
P1 0.0144(4) 0.0149(4) 0.0126(4) 0.0022(3) 0.0014(4) 0.0004(4)
P2 0.0110(4) 0.0147(4) 0.0121(4) 0.0006(3) -0.0008(3) 0.0000(4)
O1 0.0256(14) 0.0233(12) 0.0212(13) 0.0066(11) 0.0049(12) 0.0049(11)
O2 0.0100(11) 0.0344(13) 0.0189(12) -0.0005(11) -0.0006(9) -0.0016(11)
O3 0.0129(12) 0.0242(13) 0.0134(11) 0.0041(10) -0.0026(9) -0.0041(10)
O4 0.0247(13) 0.0162(12) 0.0175(12) 0.0011(10) -0.0053(11) 0.0008(11)
O5 0.0286(14) 0.0328(14) 0.0182(12) 0.0008(12) -0.0039(11) 0.0107(12)
O6 0.0235(13) 0.0220(12) 0.0275(13) -0.0006(11) 0.0097(11) -0.0013(11)
O7 0.0192(14) 0.0213(12) 0.0274(13) -0.0015(11) -0.0002(11) -0.0024(11)
O8 0.0203(13) 0.0208(13) 0.0148(12) -0.0011(10) -0.0012(11) -0.0052(11)
N1 0.023(2) 0.024(2) 0.024(2) -0.0033(14) -0.0015(13) -0.0047(14)
N2 0.019(2) 0.039(2) 0.024(2) -0.0064(15) -0.0020(14) -0.0056(15)
C1 0.022(2) 0.026(2) 0.023(2) -0.001(2) -0.0032(14) -0.001(2)
C2 0.023(2) 0.024(2) 0.025(2) 0.0038(15) -0.002(2) -0.005(2)
C3 0.025(2) 0.033(2) 0.022(2) 0.007(2) -0.001(2) -0.001(2)

loop_
_atom_site_label
_atom_site_type_symbol
_atom_site_fract_x
_atom_site_fract_y
_atom_site_fract_z
_atom_site_U_iso_or_equiv
_atom_site_thermal_displace_type
_atom_site_occupancy
_atom_site_calc_flag
_atom_site_refinement_flags
_atom_site_disorder_group
Zn1 Zn -0.11497(7) 1.12837(3) 0.54421(2) 0.01409(13) Uani 1 d . .
P1 P 0.1028(2) 0.91729(7) 0.63332(5) 0.0140(2) Uani 1 d . .
P2 P -0.1189(2) 1.37084(6) 0.56846(5) 0.0126(2) Uani 1 d . .
O1 O -0.0436(5) 1.0189(2) 0.6261(2) 0.0234(6) Uani 1 d . .
O2 O 0.0937(4) 1.1166(2) 0.44193(14) 0.0211(5) Uani 1 d . .
O3 O -0.4766(4) 1.1010(2) 0.51504(13) 0.0168(5) Uani 1 d . .
O4 O -0.0457(5) 1.2619(2) 0.60058(15) 0.0194(5) Uani 1 d . .
O5 O 0.2165(5) 0.9062(2) 0.72313(15) 0.0265(6) Uani 1 d . .
O6 O 0.3347(5) 0.9170(2) 0.56710(15) 0.0243(6) Uani 1 d . .
H30 H 0.4310(5) 0.9661(2) 0.57758(15) 0.037 Uiso 1 calc R .
O7 O -0.0565(4) 0.8217(2) 0.6083(2) 0.0226(6) Uani 1 d . .
O8 O -0.0231(5) 1.4525(2) 0.63672(15) 0.0186(5) Uani 1 d . .
H20 H -0.0950(5) 1.4415(2) 0.68235(15) 0.028 Uiso 1 calc R .
N1 N 0.2197(6) 0.6410(2) 0.5612(2) 0.0237(7) Uani 1 d . .
H3 H 0.2658(6) 0.6464(2) 0.5068(2) 0.036 Uiso 1 calc R .
H2 H 0.1113(6) 0.6925(2) 0.5742(2) 0.036 Uiso 1 calc R .
H1 H 0.1438(6) 0.5794(2) 0.5698(2) 0.036 Uiso 1 calc R .
N2 N 0.6576(6) 0.7833(3) 0.7624(2) 0.0275(7) Uani 1 d . .
H12 H 0.7841(6) 0.7988(3) 0.7982(2) 0.041 Uiso 1 calc R .
H11 H 0.5204(6) 0.8216(3) 0.7751(2) 0.041 Uiso 1 calc R .
H10 H 0.7067(6) 0.7971(3) 0.7092(2) 0.041 Uiso 1 calc R .
C1 C 0.4513(7) 0.6489(3) 0.6166(2) 0.0237(8) Uani 1 d . .
H4 H 0.5355(7) 0.7156(3) 0.6067(2) 0.028 Uiso 1 calc R .
H5 H 0.5706(7) 0.5935(3) 0.6019(2) 0.028 Uiso 1 calc R .
C2 C 0.3786(7) 0.6399(3) 0.7102(2) 0.0240(8) Uani 1 d . .
H6 H 0.2326(7) 0.6849(3) 0.7212(2) 0.029 Uiso 1 calc R .
H7 H 0.3268(7) 0.5683(3) 0.7219(2) 0.029 Uiso 1 calc R .
C3 C 0.5928(8) 0.6694(3) 0.7701(2) 0.0269(8) Uani 1 d . .
H9 H 0.5419(8) 0.6542(3) 0.8283(2) 0.032 Uiso 1 calc R .
H8 H 0.7432(8) 0.6277(3) 0.7571(2) 0.032 Uiso 1 calc R .

loop_
_atom_type_symbol
_atom_type_description
_atom_type_scat_dispersion_real
_atom_type_scat_dispersion_imag
_atom_type_scat_source
C C 0.0033 0.0016 'International Tables Vol C Tables 4.2.6.8 and 6.1.1.4'
H H 0.0000 0.0000 'International Tables Vol C Tables 4.2.6.8 and 6.1.1.4'
N N 0.0061 0.0033 'International Tables Vol C Tables 4.2.6.8 and 6.1.1.4'
O O 0.0106 0.0060 'International Tables Vol C Tables 4.2.6.8 and 6.1.1.4'
P P 0.1023 0.0942 'International Tables Vol C Tables 4.2.6.8 and 6.1.1.4'
Zn Zn 0.2839 1.4301 'International Tables Vol C Tables 4.2.6.8 and 6.1.1.4'

loop_
_citation_id
_citation_doi
_citation_year
1 10.1039/b010001n 2001

loop_
_geom_angle_atom_site_label_1
_geom_angle_atom_site_label_2
_geom_angle_atom_site_label_3
_geom_angle
_geom_angle_site_symmetry_1
_geom_angle_site_symmetry_3
_geom_angle_publ_flag
O1 Zn1 O2 112.58(10) . . ?
O1 Zn1 O4 107.09(11) . . ?
O2 Zn1 O4 109.67(10) . . ?
O1 Zn1 O3 102.16(10) . . ?
O2 Zn1 O3 109.37(9) . . ?
O4 Zn1 O3 115.85(10) . . ?
O1 P1 O7 112.98(14) . . ?
O1 P1 O5 110.11(15) . . ?
O7 P1 O5 111.89(15) . . ?
O1 P1 O6 109.75(14) . . ?
O7 P1 O6 104.17(13) . . ?
O5 P1 O6 107.65(15) . . ?
O2 P2 O4 112.27(14) 4_476 . ?
O2 P2 O3 111.09(13) 4_476 4_576 ?
O4 P2 O3 111.68(14) . 4_576 ?
O2 P2 O8 108.51(14) 4_476 . ?
O4 P2 O8 107.37(13) . . ?
O3 P2 O8 105.58(13) 4_576 . ?
P1 O1 Zn1 140.1(2) . . ?
P2 O2 Zn1 129.39(14) 4_576 . ?
P2 O3 Zn1 127.93(13) 4_476 . ?
P2 O4 Zn1 126.76(14) . . ?
P1 O6 H30 109.47(10) . . ?
P2 O8 H20 109.47(9) . . ?
C1 N1 H3 109.5(2) . . ?
C1 N1 H2 109.5(2) . . ?
H3 N1 H2 109.5 . . ?
C1 N1 H1 109.5(2) . . ?
H3 N1 H1 109.5 . . ?
H2 N1 H1 109.5 . . ?
C3 N2 H12 109.5(2) . . ?
C3 N2 H11 109.5(2) . . ?
H12 N2 H11 109.5 . . ?
C3 N2 H10 109.5(2) . . ?
H12 N2 H10 109.5 . . ?
H11 N2 H10 109.5 . . ?
N1 C1 C2 110.7(3) . . ?
N1 C1 H4 109.5(2) . . ?
C2 C1 H4 109.5(2) . . ?
N1 C1 H5 109.5(2) . . ?
C2 C1 H5 109.5(2) . . ?
H4 C1 H5 108.1 . . ?
C3 C2 C1 113.4(3) . . ?
C3 C2 H6 108.9(2) . . ?
C1 C2 H6 108.9(2) . . ?
C3 C2 H7 108.9(2) . . ?
C1 C2 H7 108.9(2) . . ?
H6 C2 H7 107.7 . . ?
N2 C3 C2 111.1(3) . . ?
N2 C3 H9 109.4(2) . . ?
C2 C3 H9 109.4(2) . . ?
N2 C3 H8 109.4(2) . . ?
C2 C3 H8 109.4(2) . . ?
H9 C3 H8 108.0 . . ?

loop_
_geom_bond_atom_site_label_1
_geom_bond_atom_site_label_2
_geom_bond_distance
_geom_bond_site_symmetry_2
_geom_bond_publ_flag
Zn1 O1 1.933(2) . ?
Zn1 O2 1.944(2) . ?
Zn1 O4 1.953(2) . ?
Zn1 O3 1.974(2) . ?
P1 O1 1.510(3) . ?
P1 O7 1.527(3) . ?
P1 O5 1.534(2) . ?
P1 O6 1.595(2) . ?
P2 O2 1.518(2) 4_476 ?
P2 O4 1.526(2) . ?
P2 O3 1.547(2) 4_576 ?
P2 O8 1.575(2) . ?
O2 P2 1.518(2) 4_576 ?
O3 P2 1.547(2) 4_476 ?
O6 H30 0.82 . ?
O8 H20 0.82 . ?
N1 C1 1.492(5) . ?
N1 H3 0.89 . ?
N1 H2 0.89 . ?
N1 H1 0.89 . ?
N2 C3 1.496(5) . ?
N2 H12 0.89 . ?
N2 H11 0.89 . ?
N2 H10 0.89 . ?
C1 C2 1.520(5) . ?
C1 H4 0.97 . ?
C1 H5 0.97 . ?
C2 C3 1.508(5) . ?
C2 H6 0.97 . ?
C2 H7 0.97 . ?
C3 H9 0.97 . ?
C3 H8 0.97 . ?
